data_7046981
loop_
_publ_author_name
'Daneshmand, Pargol'
'Pinon, Leena'
'Schaper, Frank'

_publ_section_title
;
 Dinuclear iminophenoxide copper complexes in rac-lactide polymerisation.
;
_journal_issue 30
_journal_name_full 'Dalton transactions (Cambridge, England : 2003)'
_journal_page_first 10147
_journal_page_last 10161
_journal_paper_doi 10.1039/c8dt02140f
_journal_volume 47
_journal_year 2018
_chemical_formula_moiety 'C32 H48 Cu2 N4 O4'
_chemical_formula_sum 'C32 H48 Cu2 N4 O4'
_chemical_formula_weight 679.82
_space_group_crystal_system monoclinic
_space_group_IT_number 14
_space_group_name_Hall '-P 2ybc'
_space_group_name_H-M_alt 'P 1 21/c 1'
_symmetry_space_group_name_Hall '-P 2ybc'
_symmetry_space_group_name_H-M 'P 1 21/c 1'
_atom_sites_solution_hydrogens geom
_atom_sites_solution_primary dual
_atom_sites_solution_secondary difmap
_audit_creation_date 2017-12-04
_audit_creation_method
;
Olex2 1.2
(compiled 2017.08.10 svn.r3458 for OlexSys, GUI svn.r5381)
;
_audit_update_record
;
2018-05-24 deposited with the CCDC.
2018-07-05 downloaded from the CCDC.
;
_cell_angle_alpha 90
_cell_angle_beta 90.5560(10)
_cell_angle_gamma 90
_cell_formula_units_Z 2
_cell_length_a 10.2124(4)
_cell_length_b 13.4671(6)
_cell_length_c 11.5479(5)
_cell_measurement_reflns_used 9772
_cell_measurement_temperature 100
_cell_measurement_theta_max 72.03
_cell_measurement_theta_min 3.28
_cell_volume 1588.12(12)
_computing_cell_refinement 'SAINT v8.34A (Bruker, 2013)'
_computing_data_collection 'APEX 2 (2013) Bruker AXS Inc., Madison, WI 53719-1173.'
_computing_data_reduction 'SAINT v8.34A (Bruker, 2013)'
_computing_molecular_graphics 'Olex2 (Dolomanov et al., 2009)'
_computing_publication_material 'Olex2 (Dolomanov et al., 2009)'
_computing_structure_refinement 'ShelXL (Sheldrick, 2015)'
_computing_structure_solution 'ShelXT (Sheldrick, 2015)'
_diffrn_ambient_temperature 100
_diffrn_detector_area_resol_mean 8.3
_diffrn_measured_fraction_theta_full 0.985
_diffrn_measured_fraction_theta_max 0.981
_diffrn_measurement_device_type 'Bruker APEX-II CCD'
_diffrn_measurement_method '\f and \w scans'
_diffrn_radiation_type CuK\a
_diffrn_radiation_wavelength 1.54178
_diffrn_reflns_av_R_equivalents 0.0220
_diffrn_reflns_av_unetI/netI 0.0103
_diffrn_reflns_Laue_measured_fraction_full 0.985
_diffrn_reflns_Laue_measured_fraction_max 0.981
_diffrn_reflns_limit_h_max 12
_diffrn_reflns_limit_h_min -12
_diffrn_reflns_limit_k_max 16
_diffrn_reflns_limit_k_min -16
_diffrn_reflns_limit_l_max 14
_diffrn_reflns_limit_l_min -14
_diffrn_reflns_number 30005
_diffrn_reflns_point_group_measured_fraction_full 0.985
_diffrn_reflns_point_group_measured_fraction_max 0.981
_diffrn_reflns_theta_full 67.679
_diffrn_reflns_theta_max 72.076
_diffrn_reflns_theta_min 6.574
_diffrn_source 'Microfocus Source'
_diffrn_standards_number 0
_exptl_absorpt_coefficient_mu 1.984
_exptl_absorpt_correction_T_max 0.7536
_exptl_absorpt_correction_T_min 0.6693
_exptl_absorpt_correction_type multi-scan
_exptl_absorpt_process_details
'SADABS-2014/2 (Bruker,2014/2) was used for absorption correction. wR2(int) was 0.0645 before and 0.0337 after correction. The Ratio of minimum to maximum transmission is 0.8881. The \l/2 correction factor is 0.00150.'
_exptl_crystal_colour green
_exptl_crystal_colour_primary green
_exptl_crystal_density_diffrn 1.422
_exptl_crystal_description block
_exptl_crystal_F_000 716
_exptl_crystal_size_max 0.12
_exptl_crystal_size_mid 0.08
_exptl_crystal_size_min 0.06
_refine_diff_density_max 0.357
_refine_diff_density_min -0.310
_refine_diff_density_rms 0.055
_refine_ls_extinction_method none
_refine_ls_goodness_of_fit_ref 1.083
_refine_ls_hydrogen_treatment constr
_refine_ls_matrix_type full
_refine_ls_number_parameters 194
_refine_ls_number_reflns 3074
_refine_ls_number_restraints 0
_refine_ls_restrained_S_all 1.083
_refine_ls_R_factor_all 0.0273
_refine_ls_R_factor_gt 0.0270
_refine_ls_shift/su_max 0.002
_refine_ls_shift/su_mean 0.000
_refine_ls_structure_factor_coef Fsqd
_refine_ls_weighting_details 'w=1/[\s^2^(Fo^2^)+(0.0356P)^2^+1.4671P] where P=(Fo^2^+2Fc^2^)/3'
_refine_ls_weighting_scheme calc
_refine_ls_wR_factor_gt 0.0738
_refine_ls_wR_factor_ref 0.0742
_reflns_Friedel_coverage 0.000
_reflns_number_gt 3057
_reflns_number_total 3074
_reflns_threshold_expression 'I > 2\s(I)'
_cod_data_source_file c8dt02140f2.cif
_cod_data_source_block comp_2a
_cod_depositor_comments 'Adding full bibliography for 7046963--7046983.cif.'
_cod_database_code 7046981
_shelx_shelxl_version_number 2014/7
_shelx_space_group_comment
;
The symmetry employed for this shelxl refinement is uniquely defined
by the following loop, which should always be used as a source of
symmetry information in preference to the above space-group names.
They are only intended as comments.
;
_shelx_estimated_absorpt_t_max 0.890
_shelx_estimated_absorpt_t_min 0.797
_olex2_refinement_description
;
1. Fixed Uiso
 At 1.2 times of:
  All C(H) groups, All C(H,H) groups
 At 1.5 times of:
  All C(H,H,H) groups
2.a Secondary CH2 refined with riding coordinates:
 C5(H5A,H5B), C13(H13A,H13B), C14(H14A,H14B)
2.b Aromatic/amide H refined with riding coordinates:
 C3(H3), C7(H7), C10(H10), C11(H11), C8(H8), C9(H9)
2.c Idealised Me refined as rotating group:
 C16(H16A,H16B,H16C), C1(H1A,H1B,H1C), C15(H15A,H15B,H15C), C12(H12A,H12B,H12C)
;
_olex2_submission_special_instructions 'No special instructions were received'

loop_
_space_group_symop_operation_xyz
'x, y, z'
'-x, y+1/2, -z+1/2'
'-x, -y, -z'
'x, -y-1/2, z-1/2'

loop_
_atom_site_label
_atom_site_type_symbol
_atom_site_fract_x
_atom_site_fract_y
_atom_site_fract_z
_atom_site_U_iso_or_equiv
_atom_site_adp_type
_atom_site_occupancy
_atom_site_site_symmetry_order
_atom_site_calc_flag
_atom_site_refinement_flags_posn
Cu1 Cu 0.41426(2) 0.41351(2) 0.52864(2) 0.01184(9) Uani 1 1 d .
O2 O 0.52142(10) 0.46105(8) 0.39946(9) 0.0131(2) Uani 1 1 d .
O1 O 0.30257(11) 0.38835(8) 0.65928(9) 0.0171(2) Uani 1 1 d .
N1 N 0.42363(12) 0.27082(9) 0.48551(11) 0.0134(3) Uani 1 1 d .
N2 N 0.24728(13) 0.48651(10) 0.41747(11) 0.0148(3) Uani 1 1 d .
C2 C 0.22175(15) 0.31501(12) 0.65958(13) 0.0146(3) Uani 1 1 d .
C5 C 0.53562(15) 0.23806(11) 0.41641(13) 0.0151(3) Uani 1 1 d .
H5A H 0.5668 0.2939 0.3714 0.018 Uiso 1 1 calc R
H5B H 0.5060 0.1874 0.3625 0.018 Uiso 1 1 calc R
C4 C 0.33621(15) 0.20530(11) 0.51791(13) 0.0143(3) Uani 1 1 d .
C13 C 0.44407(15) 0.47369(12) 0.29846(13) 0.0162(3) Uani 1 1 d .
H13A H 0.4182 0.4092 0.2685 0.019 Uiso 1 1 calc R
H13B H 0.4951 0.5070 0.2396 0.019 Uiso 1 1 calc R
C3 C 0.23157(15) 0.22982(12) 0.59363(13) 0.0154(3) Uani 1 1 d .
H3 H 0.1636 0.1842 0.5991 0.018 Uiso 1 1 calc R
C6 C 0.64932(15) 0.19663(11) 0.48745(13) 0.0144(3) Uani 1 1 d .
C7 C 0.77040(16) 0.18285(12) 0.43357(14) 0.0178(3) Uani 1 1 d .
H7 H 0.7800 0.2008 0.3564 0.021 Uiso 1 1 calc R
C16 C 0.15920(17) 0.41117(12) 0.36945(15) 0.0196(3) Uani 1 1 d .
H16A H 0.2086 0.3647 0.3243 0.029 Uiso 1 1 calc GR
H16B H 0.0944 0.4426 0.3210 0.029 Uiso 1 1 calc GR
H16C H 0.1167 0.3767 0.4314 0.029 Uiso 1 1 calc GR
C1 C 0.10945(16) 0.32583(13) 0.74329(14) 0.0188(3) Uani 1 1 d .
H1A H 0.1412 0.3164 0.8210 0.028 Uiso 1 1 calc GR
H1B H 0.0437 0.2770 0.7259 0.028 Uiso 1 1 calc GR
H1C H 0.0723 0.3910 0.7360 0.028 Uiso 1 1 calc GR
C10 C 0.74399(17) 0.12940(13) 0.66400(14) 0.0204(3) Uani 1 1 d .
H10 H 0.7347 0.1113 0.7412 0.025 Uiso 1 1 calc R
C11 C 0.63880(16) 0.17070(12) 0.60353(14) 0.0170(3) Uani 1 1 d .
H11 H 0.5601 0.1811 0.6414 0.020 Uiso 1 1 calc R
C8 C 0.87576(16) 0.14295(13) 0.49361(15) 0.0217(4) Uani 1 1 d .
H8 H 0.9556 0.1346 0.4567 0.026 Uiso 1 1 calc R
C15 C 0.17360(16) 0.55910(13) 0.48550(15) 0.0205(3) Uani 1 1 d .
H15A H 0.1246 0.5252 0.5440 0.031 Uiso 1 1 calc GR
H15B H 0.1145 0.5947 0.4354 0.031 Uiso 1 1 calc GR
H15C H 0.2334 0.6049 0.5216 0.031 Uiso 1 1 calc GR
C9 C 0.86271(16) 0.11529(13) 0.60911(15) 0.0223(4) Uani 1 1 d .
H9 H 0.9332 0.0875 0.6492 0.027 Uiso 1 1 calc R
C14 C 0.32231(16) 0.53478(12) 0.32477(14) 0.0179(3) Uani 1 1 d .
H14A H 0.3477 0.6011 0.3489 0.022 Uiso 1 1 calc R
H14B H 0.2682 0.5405 0.2556 0.022 Uiso 1 1 calc R
C12 C 0.34260(17) 0.09844(12) 0.47739(15) 0.0186(3) Uani 1 1 d .
H12A H 0.3355 0.0963 0.3945 0.028 Uiso 1 1 calc GR
H12B H 0.2718 0.0616 0.5106 0.028 Uiso 1 1 calc GR
H12C H 0.4245 0.0697 0.5014 0.028 Uiso 1 1 calc GR

loop_
_atom_site_aniso_label
_atom_site_aniso_U_11
_atom_site_aniso_U_22
_atom_site_aniso_U_33
_atom_site_aniso_U_23
_atom_site_aniso_U_13
_atom_site_aniso_U_12
Cu1 0.01388(14) 0.00988(14) 0.01182(14) -0.00026(8) 0.00327(9) -0.00145(8)
O2 0.0148(5) 0.0121(5) 0.0123(5) 0.0002(4) 0.0017(4) -0.0020(4)
O1 0.0215(6) 0.0148(5) 0.0151(5) -0.0008(4) 0.0071(4) -0.0043(4)
N1 0.0157(6) 0.0108(6) 0.0137(6) -0.0002(5) 0.0032(5) 0.0008(5)
N2 0.0150(6) 0.0135(6) 0.0158(6) -0.0024(5) 0.0000(5) -0.0002(5)
C2 0.0147(7) 0.0154(7) 0.0136(7) 0.0037(6) 0.0010(6) 0.0003(6)
C5 0.0189(7) 0.0117(7) 0.0148(7) 0.0002(6) 0.0046(6) 0.0001(6)
C4 0.0165(7) 0.0124(7) 0.0139(7) 0.0003(6) -0.0021(6) 0.0002(6)
C13 0.0208(8) 0.0170(7) 0.0108(7) -0.0008(6) 0.0019(6) -0.0032(6)
C3 0.0144(7) 0.0143(7) 0.0174(7) 0.0027(6) 0.0010(6) -0.0037(6)
C6 0.0172(7) 0.0092(7) 0.0168(7) -0.0029(6) 0.0028(6) -0.0025(6)
C7 0.0208(8) 0.0158(8) 0.0169(7) -0.0011(6) 0.0046(6) -0.0027(6)
C16 0.0186(8) 0.0190(8) 0.0210(8) -0.0030(6) -0.0028(6) -0.0020(6)
C1 0.0176(8) 0.0190(8) 0.0200(8) 0.0012(6) 0.0051(6) 0.0000(6)
C10 0.0246(8) 0.0211(8) 0.0155(8) -0.0007(6) -0.0001(6) -0.0039(7)
C11 0.0180(7) 0.0157(7) 0.0175(7) -0.0019(6) 0.0041(6) -0.0024(6)
C8 0.0148(8) 0.0238(8) 0.0264(9) -0.0030(7) 0.0047(6) -0.0023(6)
C15 0.0187(8) 0.0189(8) 0.0241(8) -0.0049(7) -0.0003(6) 0.0040(6)
C9 0.0178(8) 0.0229(8) 0.0260(9) -0.0013(7) -0.0058(7) -0.0014(7)
C14 0.0219(8) 0.0160(7) 0.0158(7) 0.0030(6) -0.0021(6) -0.0005(6)
C12 0.0212(8) 0.0124(8) 0.0223(8) -0.0021(6) 0.0011(6) -0.0013(6)

loop_
_atom_type_symbol
_atom_type_description
_atom_type_scat_dispersion_real
_atom_type_scat_dispersion_imag
_atom_type_scat_source
C C 0.0181 0.0091 'International Tables Vol C Tables 4.2.6.8 and 6.1.1.4'
H H 0.0000 0.0000 'International Tables Vol C Tables 4.2.6.8 and 6.1.1.4'
Cu Cu -1.9646 0.5888 'International Tables Vol C Tables 4.2.6.8 and 6.1.1.4'
N N 0.0311 0.0180 'International Tables Vol C Tables 4.2.6.8 and 6.1.1.4'
O O 0.0492 0.0322 'International Tables Vol C Tables 4.2.6.8 and 6.1.1.4'

loop_
_geom_angle_atom_site_label_1
_geom_angle_atom_site_label_2
_geom_angle_atom_site_label_3
_geom_angle
_geom_angle_site_symmetry_1
_geom_angle_site_symmetry_3
O2 Cu1 Cu1 40.55(3) 3_666 3_666
O2 Cu1 Cu1 41.18(3) . 3_666
O2 Cu1 O2 81.74(5) . 3_666
O2 Cu1 N1 95.52(5) . .
O2 Cu1 N2 96.20(4) 3_666 .
O2 Cu1 N2 81.66(5) . .
O1 Cu1 Cu1 131.38(4) . 3_666
O1 Cu1 O2 91.04(5) . 3_666
O1 Cu1 O2 171.07(5) . .
O1 Cu1 N1 93.23(5) . .
O1 Cu1 N2 93.98(5) . .
N1 Cu1 Cu1 131.88(4) . 3_666
N1 Cu1 O2 155.27(5) . 3_666
N1 Cu1 N2 107.77(5) . .
N2 Cu1 Cu1 88.66(3) . 3_666
Cu1 O2 Cu1 98.26(5) . 3_666
C13 O2 Cu1 114.94(9) . 3_666
C13 O2 Cu1 110.79(9) . .
C2 O1 Cu1 121.38(10) . .
C5 N1 Cu1 117.78(10) . .
C4 N1 Cu1 122.96(11) . .
C4 N1 C5 119.24(13) . .
C16 N2 Cu1 111.03(10) . .
C16 N2 C15 110.43(13) . .
C16 N2 C14 110.67(13) . .
C15 N2 Cu1 111.16(10) . .
C15 N2 C14 111.61(13) . .
C14 N2 Cu1 101.68(9) . .
O1 C2 C3 125.86(14) . .
O1 C2 C1 114.68(14) . .
C3 C2 C1 119.44(14) . .
N1 C5 H5A 108.7 . .
N1 C5 H5B 108.7 . .
N1 C5 C6 114.30(13) . .
H5A C5 H5B 107.6 . .
C6 C5 H5A 108.7 . .
C6 C5 H5B 108.7 . .
N1 C4 C3 122.35(14) . .
N1 C4 C12 121.28(14) . .
C3 C4 C12 116.37(14) . .
O2 C13 H13A 109.5 . .
O2 C13 H13B 109.5 . .
O2 C13 C14 110.56(12) . .
H13A C13 H13B 108.1 . .
C14 C13 H13A 109.5 . .
C14 C13 H13B 109.5 . .
C2 C3 C4 126.11(14) . .
C2 C3 H3 116.9 . .
C4 C3 H3 116.9 . .
C7 C6 C5 118.76(14) . .
C11 C6 C5 123.12(14) . .
C11 C6 C7 118.12(15) . .
C6 C7 H7 119.5 . .
C8 C7 C6 120.95(15) . .
C8 C7 H7 119.5 . .
N2 C16 H16A 109.5 . .
N2 C16 H16B 109.5 . .
N2 C16 H16C 109.5 . .
H16A C16 H16B 109.5 . .
H16A C16 H16C 109.5 . .
H16B C16 H16C 109.5 . .
C2 C1 H1A 109.5 . .
C2 C1 H1B 109.5 . .
C2 C1 H1C 109.5 . .
H1A C1 H1B 109.5 . .
H1A C1 H1C 109.5 . .
H1B C1 H1C 109.5 . .
C11 C10 H10 120.0 . .
C9 C10 H10 120.0 . .
C9 C10 C11 119.97(15) . .
C6 C11 C10 121.18(15) . .
C6 C11 H11 119.4 . .
C10 C11 H11 119.4 . .
C7 C8 H8 119.9 . .
C7 C8 C9 120.19(15) . .
C9 C8 H8 119.9 . .
N2 C15 H15A 109.5 . .
N2 C15 H15B 109.5 . .
N2 C15 H15C 109.5 . .
H15A C15 H15B 109.5 . .
H15A C15 H15C 109.5 . .
H15B C15 H15C 109.5 . .
C10 C9 C8 119.57(16) . .
C10 C9 H9 120.2 . .
C8 C9 H9 120.2 . .
N2 C14 C13 109.74(13) . .
N2 C14 H14A 109.7 . .
N2 C14 H14B 109.7 . .
C13 C14 H14A 109.7 . .
C13 C14 H14B 109.7 . .
H14A C14 H14B 108.2 . .
C4 C12 H12A 109.5 . .
C4 C12 H12B 109.5 . .
C4 C12 H12C 109.5 . .
H12A C12 H12B 109.5 . .
H12A C12 H12C 109.5 . .
H12B C12 H12C 109.5 . .

loop_
_geom_bond_atom_site_label_1
_geom_bond_atom_site_label_2
_geom_bond_distance
_geom_bond_site_symmetry_2
Cu1 Cu1 2.9922(4) 3_666
Cu1 O2 1.9658(10) .
Cu1 O2 1.9909(11) 3_666
Cu1 O1 1.9300(11) .
Cu1 N1 1.9877(13) .
Cu1 N2 2.3410(13) .
O2 Cu1 1.9909(11) 3_666
O2 C13 1.4126(18) .
O1 C2 1.2873(19) .
N1 C5 1.4687(19) .
N1 C4 1.312(2) .
N2 C16 1.462(2) .
N2 C15 1.466(2) .
N2 C14 1.474(2) .
C2 C3 1.381(2) .
C2 C1 1.514(2) .
C5 H5A 0.9700 .
C5 H5B 0.9700 .
C5 C6 1.521(2) .
C4 C3 1.426(2) .
C4 C12 1.515(2) .
C13 H13A 0.9700 .
C13 H13B 0.9700 .
C13 C14 1.524(2) .
C3 H3 0.9300 .
C6 C7 1.402(2) .
C6 C11 1.390(2) .
C7 H7 0.9300 .
C7 C8 1.383(2) .
C16 H16A 0.9600 .
C16 H16B 0.9600 .
C16 H16C 0.9600 .
C1 H1A 0.9600 .
C1 H1B 0.9600 .
C1 H1C 0.9600 .
C10 H10 0.9300 .
C10 C11 1.392(2) .
C10 C9 1.387(2) .
C11 H11 0.9300 .
C8 H8 0.9300 .
C8 C9 1.392(2) .
C15 H15A 0.9600 .
C15 H15B 0.9600 .
C15 H15C 0.9600 .
C9 H9 0.9300 .
C14 H14A 0.9700 .
C14 H14B 0.9700 .
C12 H12A 0.9600 .
C12 H12B 0.9600 .
C12 H12C 0.9600 .

loop_
_geom_torsion_atom_site_label_1
_geom_torsion_atom_site_label_2
_geom_torsion_atom_site_label_3
_geom_torsion_atom_site_label_4
_geom_torsion
_geom_torsion_site_symmetry_1
Cu1 O2 C13 C14 -60.14(14) 3_666
Cu1 O2 C13 C14 50.11(14) .
Cu1 O1 C2 C3 23.0(2) .
Cu1 O1 C2 C1 -158.50(10) .
Cu1 N1 C5 C6 94.69(13) .
Cu1 N1 C4 C3 -4.4(2) .
Cu1 N1 C4 C12 176.39(11) .
Cu1 N2 C14 C13 32.53(13) .
O2 C13 C14 N2 -56.92(16) .
O1 C2 C3 C4 3.5(3) .
N1 C5 C6 C7 -166.75(13) .
N1 C5 C6 C11 13.9(2) .
N1 C4 C3 C2 -13.6(2) .
C5 N1 C4 C3 174.22(14) .
C5 N1 C4 C12 -5.0(2) .
C5 C6 C7 C8 -178.27(15) .
C5 C6 C11 C10 177.45(15) .
C4 N1 C5 C6 -83.97(17) .
C6 C7 C8 C9 0.3(3) .
C7 C6 C11 C10 -1.9(2) .
C7 C8 C9 C10 -1.0(3) .
C16 N2 C14 C13 -85.49(15) .
C1 C2 C3 C4 -174.93(15) .
C11 C6 C7 C8 1.1(2) .
C11 C10 C9 C8 0.2(3) .
C15 N2 C14 C13 151.10(13) .
C9 C10 C11 C6 1.3(3) .
C12 C4 C3 C2 165.64(15) .
